data_9009310
loop_
_publ_author_name
'Effenberger, H.'
'Kluger, F.'

_publ_section_title
;Ralstonite: a contribution to the knowledge of composition and crystal
 structure Locality: Ivigtut, Greenland
;
_journal_name_full 'Neues Jahrbuch fur Mineralogie, Monatshefte'
_journal_page_first 97
_journal_page_last 108
_journal_volume 1984
_journal_year 1984
_chemical_compound_source 'Ivigtut, Greenland'
_chemical_formula_sum 'Al1.548 F4.578 H3.094 Mg0.452 Na0.41 O2.258'
_chemical_name_mineral Ralstonite
_space_group_IT_number 227
_symmetry_space_group_name_Hall '-F 4vw 2vw 3'
_symmetry_space_group_name_H-M 'F d -3 m :2'
_cell_angle_alpha 90
_cell_angle_beta 90
_cell_angle_gamma 90
_cell_formula_units_Z 8
_cell_length_a 9.91
_cell_length_b 9.91
_cell_length_c 9.91
_cell_volume 973.242
_database_code_amcsd 0014784
_exptl_crystal_density_diffrn 2.572
_cod_original_sg_symbol_H-M 'F d 3 m'
_cod_original_formula_sum '(Al1.548 Mg.452) Na.41 F4.578 O2.258 H3.094'
_cod_database_code 9009310

loop_
_space_group_symop_operation_xyz
x,y,z
x,1/2+y,1/2+z
1/2+x,y,1/2+z
1/2+x,1/2+y,z
3/4+z,1/2-x,1/4+y
3/4+z,-x,3/4+y
1/4+z,1/2-x,3/4+y
1/4+z,-x,1/4+y
3/4-y,1/2+z,1/4-x
3/4-y,+z,3/4-x
1/4-y,1/2+z,3/4-x
1/4-y,+z,1/4-x
3/4+x,1/2-y,1/4+z
3/4+x,-y,3/4+z
1/4+x,1/2-y,3/4+z
1/4+x,-y,1/4+z
3/4-z,1/2+x,1/4-y
3/4-z,+x,3/4-y
1/4-z,1/2+x,3/4-y
1/4-z,+x,1/4-y
3/4+y,1/2-z,1/4+x
3/4+y,-z,3/4+x
1/4+y,1/2-z,3/4+x
1/4+y,-z,1/4+x
3/4-x,1/2+y,1/4-z
3/4-x,+y,3/4-z
1/4-x,1/2+y,3/4-z
1/4-x,+y,1/4-z
1/2+x,3/4-z,1/4-y
1/2+x,1/4-z,3/4-y
+x,3/4-z,3/4-y
+x,1/4-z,1/4-y
1/2-z,3/4+y,1/4+x
1/2-z,1/4+y,3/4+x
-z,3/4+y,3/4+x
-z,1/4+y,1/4+x
1/2+y,3/4-x,1/4-z
1/2+y,1/4-x,3/4-z
+y,3/4-x,3/4-z
+y,1/4-x,1/4-z
1/2-x,3/4+z,1/4+y
1/2-x,1/4+z,3/4+y
-x,3/4+z,3/4+y
-x,1/4+z,1/4+y
1/2+z,3/4-y,1/4-x
1/2+z,1/4-y,3/4-x
+z,3/4-y,3/4-x
+z,1/4-y,1/4-x
1/2-y,3/4+x,1/4+z
1/2-y,1/4+x,3/4+z
-y,3/4+x,3/4+z
-y,1/4+x,1/4+z
x,1/2+z,1/2+y
x,+z,+y
1/2+x,1/2+z,+y
1/2+x,+z,1/2+y
-z,1/2-y,1/2-x
-z,-y,-x
1/2-z,1/2-y,-x
1/2-z,-y,1/2-x
y,1/2+x,1/2+z
y,+x,+z
1/2+y,1/2+x,+z
1/2+y,+x,1/2+z
-x,1/2-z,1/2-y
-x,-z,-y
1/2-x,1/2-z,-y
1/2-x,-z,1/2-y
z,1/2+y,1/2+x
z,+y,+x
1/2+z,1/2+y,+x
1/2+z,+y,1/2+x
-y,1/2-x,1/2-z
-y,-x,-z
1/2-y,1/2-x,-z
1/2-y,-x,1/2-z
3/4+z,1/4+x,1/2-y
3/4+z,3/4+x,-y
1/4+z,1/4+x,-y
1/4+z,3/4+x,1/2-y
3/4-y,1/4-z,1/2+x
3/4-y,3/4-z,+x
1/4-y,1/4-z,+x
1/4-y,3/4-z,1/2+x
3/4+x,1/4+y,1/2-z
3/4+x,3/4+y,-z
1/4+x,1/4+y,-z
1/4+x,3/4+y,1/2-z
3/4-z,1/4-x,1/2+y
3/4-z,3/4-x,+y
1/4-z,1/4-x,+y
1/4-z,3/4-x,1/2+y
3/4+y,1/4+z,1/2-x
3/4+y,3/4+z,-x
1/4+y,1/4+z,-x
1/4+y,3/4+z,1/2-x
3/4-x,1/4-y,1/2+z
3/4-x,3/4-y,+z
1/4-x,1/4-y,+z
1/4-x,3/4-y,1/2+z
-z,3/4+x,3/4+y
-z,1/4+x,1/4+y
1/2-z,3/4+x,1/4+y
1/2-z,1/4+x,3/4+y
y,3/4-z,3/4-x
y,1/4-z,1/4-x
1/2+y,3/4-z,1/4-x
1/2+y,1/4-z,3/4-x
-x,3/4+y,3/4+z
-x,1/4+y,1/4+z
1/2-x,3/4+y,1/4+z
1/2-x,1/4+y,3/4+z
z,3/4-x,3/4-y
z,1/4-x,1/4-y
1/2+z,3/4-x,1/4-y
1/2+z,1/4-x,3/4-y
-y,3/4+z,3/4+x
-y,1/4+z,1/4+x
1/2-y,3/4+z,1/4+x
1/2-y,1/4+z,3/4+x
x,3/4-y,3/4-z
x,1/4-y,1/4-z
1/2+x,3/4-y,1/4-z
1/2+x,1/4-y,3/4-z
1/4-x,1/2+z,3/4-y
1/4-x,+z,1/4-y
3/4-x,1/2+z,1/4-y
3/4-x,+z,3/4-y
1/4+z,1/2-y,3/4+x
1/4+z,-y,1/4+x
3/4+z,1/2-y,1/4+x
3/4+z,-y,3/4+x
1/4-y,1/2+x,3/4-z
1/4-y,+x,1/4-z
3/4-y,1/2+x,1/4-z
3/4-y,+x,3/4-z
1/4+x,1/2-z,3/4+y
1/4+x,-z,1/4+y
3/4+x,1/2-z,1/4+y
3/4+x,-z,3/4+y
1/4-z,1/2+y,3/4-x
1/4-z,+y,1/4-x
3/4-z,1/2+y,1/4-x
3/4-z,+y,3/4-x
1/4+y,1/2-x,3/4+z
1/4+y,-x,1/4+z
3/4+y,1/2-x,1/4+z
3/4+y,-x,3/4+z
3/4-x,3/4-z,y
3/4-x,1/4-z,1/2+y
1/4-x,3/4-z,1/2+y
1/4-x,1/4-z,y
3/4+z,3/4+y,-x
3/4+z,1/4+y,1/2-x
1/4+z,3/4+y,1/2-x
1/4+z,1/4+y,-x
3/4-y,3/4-x,z
3/4-y,1/4-x,1/2+z
1/4-y,3/4-x,1/2+z
1/4-y,1/4-x,z
3/4+x,3/4+z,-y
3/4+x,1/4+z,1/2-y
1/4+x,3/4+z,1/2-y
1/4+x,1/4+z,-y
3/4-z,3/4-y,x
3/4-z,1/4-y,1/2+x
1/4-z,3/4-y,1/2+x
1/4-z,1/4-y,x
3/4+y,3/4+x,-z
3/4+y,1/4+x,1/2-z
1/4+y,3/4+x,1/2-z
1/4+y,1/4+x,-z
-z,-x,-y
-z,1/2-x,1/2-y
1/2-z,-x,1/2-y
1/2-z,1/2-x,-y
y,z,x
y,1/2+z,1/2+x
1/2+y,z,1/2+x
1/2+y,1/2+z,x
-x,-y,-z
-x,1/2-y,1/2-z
1/2-x,-y,1/2-z
1/2-x,1/2-y,-z
z,x,y
z,1/2+x,1/2+y
1/2+z,x,1/2+y
1/2+z,1/2+x,y
-y,-z,-x
-y,1/2-z,1/2-x
1/2-y,-z,1/2-x
1/2-y,1/2-z,-x

loop_
_atom_site_aniso_label
_atom_site_aniso_U_11
_atom_site_aniso_U_22
_atom_site_aniso_U_33
_atom_site_aniso_U_12
_atom_site_aniso_U_13
_atom_site_aniso_U_23
Al 0.00647 0.00647 0.00647 -0.00199 -0.00199 -0.00199
Mg 0.00647 0.00647 0.00647 -0.00199 -0.00199 -0.00199
Na 0.03085 0.03085 0.03085 -0.01095 -0.01095 -0.01095
F 0.01244 0.01443 0.01443 0.00000 0.00000 0.00348
O-H 0.01244 0.01443 0.01443 0.00000 0.00000 0.00348
Ow 0.05224 0.05224 0.05224 0.00000 0.00000 0.00000

loop_
_atom_site_label
_atom_site_fract_x
_atom_site_fract_y
_atom_site_fract_z
_atom_site_occupancy
_atom_site_U_iso_or_equiv
_atom_site_type_symbol
_atom_site_attached_hydrogens
Al 0.00000 0.00000 0.00000 0.77400 0.00621 Al 0
Mg 0.00000 0.00000 0.00000 0.22600 0.00621 Mg 0
Na 0.50000 0.50000 0.50000 0.20500 0.03065 Na 0
F 0.31380 0.12500 0.12500 0.76300 0.01343 F 0
O-H 0.31380 0.12500 0.12500 0.23700 0.01343 O 1
Ow 0.37500 0.37500 0.37500 0.83600 0.05180 O 0
H 0.33000 0.33000 0.33000 0.41800 0.01267 H 0

loop_
_cod_changelog_entry_id
_cod_changelog_entry_author
_cod_changelog_entry_date
_cod_changelog_entry_text
1
;cod-tools version 3.8.0
Id: cif_guess_AMCSD_atom_types 9581 2023-05-17 12:35:41Z saulius
;
2023-05-23T09:15:03+03:00
;Derived atom types and hydrogen counts
from atom names that follow the AMCSD naming convention
(Wat == water, O-H == hydroxyl).
;
2
;cod-tools version 3.10.1
Id: cif_fix_AMCSD_aniso_labels 10200 2024-08-01 14:09:44Z saulius
;
2024-08-02T12:21:16+03:00
;Changed the following '_atom_site_aniso_label' values:
'OH' -> 'O-H'
;

loop_
_cod_related_entry_id
_cod_related_entry_database
_cod_related_entry_code
1 AMCSD 0014784
